data_8000419
loop_
_publ_author_name
'Chu, Lu-Lu'
'Zhang, Tie'
'Zhang, Wan-Ying'
'Shi, Ping-Ping'
'Gao, Ji-Xing'
'Ye, Qiong'
'Fu, Da-Wei'

_publ_section_title
;
 Three-Dimensional Metal-Free Molecular Perovskite with a Thermally
 Induced Switchable Dielectric Response.
;
_journal_name_full 'The journal of physical chemistry letters'
_journal_page_first 1668
_journal_page_last 1674
_journal_paper_doi 10.1021/acs.jpclett.9b03556
_journal_year 2020
_chemical_formula_moiety 'B3 F12 Rb, C6 H14 N2'
_chemical_formula_sum 'C6 H14 B3 F12 N2 Rb'
_chemical_formula_weight 460.09
_space_group_crystal_system cubic
_space_group_IT_number 205
_space_group_name_Hall '-P 2ac 2ab 3'
_space_group_name_H-M_alt 'P a -3'
_atom_sites_solution_hydrogens mixed
_audit_creation_method SHELXL-2014/7
_cell_angle_alpha 90
_cell_angle_beta 90
_cell_angle_gamma 90
_cell_formula_units_Z 8
_cell_length_a 14.2492(2)
_cell_length_b 14.2492(2)
_cell_length_c 14.2492(2)
_cell_measurement_reflns_used 986
_cell_measurement_temperature 293(2)
_cell_measurement_theta_max 28.8560
_cell_measurement_theta_min 2.8340
_cell_volume 2893.15(7)
_computing_structure_refinement 'SHELXL-2014/7 (Sheldrick, 2014)'
_diffrn_ambient_temperature 293(2)
_diffrn_measured_fraction_theta_full 1.000
_diffrn_measured_fraction_theta_max 1.000
_diffrn_measurement_device_type 'XtaLAB Mini II'
_diffrn_radiation_type MoK\a
_diffrn_radiation_wavelength 0.71073
_diffrn_reflns_av_R_equivalents 0.0738
_diffrn_reflns_av_unetI/netI 0.0621
_diffrn_reflns_Laue_measured_fraction_full 1.000
_diffrn_reflns_Laue_measured_fraction_max 1.000
_diffrn_reflns_limit_h_max 16
_diffrn_reflns_limit_h_min -12
_diffrn_reflns_limit_k_max 7
_diffrn_reflns_limit_k_min -16
_diffrn_reflns_limit_l_max 13
_diffrn_reflns_limit_l_min -8
_diffrn_reflns_number 4295
_diffrn_reflns_point_group_measured_fraction_full 1.000
_diffrn_reflns_point_group_measured_fraction_max 1.000
_diffrn_reflns_theta_full 24.946
_diffrn_reflns_theta_max 24.946
_diffrn_reflns_theta_min 2.476
_exptl_absorpt_coefficient_mu 3.555
_exptl_crystal_density_diffrn 2.113
_exptl_crystal_description block
_exptl_crystal_F_000 1792
_refine_diff_density_max 0.377
_refine_diff_density_min -0.858
_refine_diff_density_rms 0.095
_refine_ls_extinction_method none
_refine_ls_goodness_of_fit_ref 1.082
_refine_ls_hydrogen_treatment refU
_refine_ls_matrix_type full
_refine_ls_number_parameters 81
_refine_ls_number_reflns 854
_refine_ls_number_restraints 0
_refine_ls_restrained_S_all 1.082
_refine_ls_R_factor_all 0.0832
_refine_ls_R_factor_gt 0.0528
_refine_ls_shift/su_max 0.000
_refine_ls_shift/su_mean 0.000
_refine_ls_structure_factor_coef Fsqd
_refine_ls_weighting_details 'w=1/[\s^2^(Fo^2^)+(0.0590P)^2^] where P=(Fo^2^+2Fc^2^)/3'
_refine_ls_weighting_scheme calc
_refine_ls_wR_factor_gt 0.1153
_refine_ls_wR_factor_ref 0.1275
_reflns_Friedel_coverage 0.000
_reflns_number_gt 572
_reflns_number_total 854
_reflns_threshold_expression 'I > 2\s(I)'
_cod_data_source_file jz9b03556_si_004.cif
_cod_data_source_block 1
_cod_depositor_comments 'Adding full bibliography for 8000416--8000419.cif.'
_cod_original_cell_volume 2893.15(12)
_cod_database_code 8000419
_shelx_shelxl_version_number 2014/7
_shelx_space_group_comment
;
The symmetry employed for this shelxl refinement is uniquely defined
by the following loop, which should always be used as a source of
symmetry information in preference to the above space-group names.
They are only intended as comments.
;

loop_
_space_group_symop_operation_xyz
'x, y, z'
'-x+1/2, -y, z+1/2'
'x+1/2, -y+1/2, -z'
'-x, y+1/2, -z+1/2'
'z, x, y'
'-z+1/2, -x, y+1/2'
'z+1/2, -x+1/2, -y'
'-z, x+1/2, -y+1/2'
'y, z, x'
'y+1/2, -z+1/2, -x'
'-y, z+1/2, -x+1/2'
'-y+1/2, -z, x+1/2'
'-x, -y, -z'
'x-1/2, y, -z-1/2'
'-x-1/2, y-1/2, z'
'x, -y-1/2, z-1/2'
'-z, -x, -y'
'z-1/2, x, -y-1/2'
'-z-1/2, x-1/2, y'
'z, -x-1/2, y-1/2'
'-y, -z, -x'
'-y-1/2, z-1/2, x'
'y, -z-1/2, x-1/2'
'y-1/2, z, -x-1/2'

loop_
_atom_site_label
_atom_site_type_symbol
_atom_site_fract_x
_atom_site_fract_y
_atom_site_fract_z
_atom_site_U_iso_or_equiv
_atom_site_adp_type
_atom_site_occupancy
_atom_site_site_symmetry_order
_atom_site_calc_flag
_atom_site_refinement_flags_posn
_atom_site_refinement_flags_adp
_atom_site_refinement_flags_occupancy
_atom_site_disorder_assembly
_atom_site_disorder_group
Rb1 Rb 0.0000 0.5000 0.5000 0.0262(4) Uani 1 6 d S T P . .
Rb2 Rb 0.5000 0.5000 0.5000 0.0297(4) Uani 1 6 d S T P . .
F1 F 0.19304(17) 0.57627(18) 0.4714(2) 0.0505(8) Uani 1 1 d . . . . .
F2 F 0.19266(17) 0.42301(17) 0.51501(16) 0.0399(7) Uani 1 1 d . . . . .
F3 F 0.29818(17) 0.47615(19) 0.40764(17) 0.0475(8) Uani 1 1 d . . . . .
F5 F 0.31123(18) 0.51867(17) 0.55991(17) 0.0418(7) Uani 1 1 d . . . . .
B1 B 0.2491(3) 0.4993(3) 0.4872(4) 0.0304(16) Uani 1 1 d . . . . .
N2 N 0.2049(2) 0.7049(2) 0.7951(2) 0.0258(14) Uani 1 3 d S T P . .
C1 C 0.2313(3) 0.6532(3) 0.7086(3) 0.0396(12) Uani 1 1 d . . . . .
H1A H 0.1758 0.6264 0.6797 0.056(14) Uiso 1 1 calc R . . . .
H1B H 0.2740 0.6025 0.7240 0.080(18) Uiso 1 1 calc R . . . .
C2 C 0.2781(4) 0.7205(3) 0.6411(4) 0.0513(14) Uani 1 1 d . . . . .
H2A H 0.3330 0.6914 0.6134 0.11(2) Uiso 1 1 calc R . . . .
H2B H 0.2350 0.7372 0.5911 0.19(4) Uiso 1 1 calc R . . . .
N1 N 0.3057(2) 0.8057(2) 0.6943(2) 0.0261(13) Uani 1 3 d S T P . .
H1C H 0.3423 0.8423 0.6577 0.09(3) Uiso 1 3 d R . P . .
H2C H 0.166(5) 0.666(5) 0.834(5) 0.26(7) Uiso 1 3 d S . P . .

loop_
_atom_site_aniso_label
_atom_site_aniso_U_11
_atom_site_aniso_U_22
_atom_site_aniso_U_33
_atom_site_aniso_U_23
_atom_site_aniso_U_13
_atom_site_aniso_U_12
Rb1 0.0262(4) 0.0262(4) 0.0262(4) 0.0014(2) -0.0014(2) 0.0014(2)
Rb2 0.0297(4) 0.0297(4) 0.0297(4) 0.0033(3) 0.0033(3) 0.0033(3)
F1 0.0373(16) 0.0388(17) 0.0754(18) 0.0095(15) -0.0003(14) 0.0092(13)
F2 0.0340(16) 0.0366(17) 0.0491(16) 0.0016(12) 0.0026(12) -0.0061(13)
F3 0.0473(17) 0.0590(18) 0.0361(16) -0.0033(13) 0.0143(13) 0.0021(14)
F5 0.0342(15) 0.0527(17) 0.0386(16) -0.0062(12) -0.0066(13) -0.0044(12)
B1 0.027(4) 0.027(4) 0.037(4) 0.002(2) 0.000(2) 0.009(2)
N2 0.0258(14) 0.0258(14) 0.0258(14) -0.0003(16) -0.0003(16) 0.0003(16)
C1 0.043(3) 0.033(3) 0.042(3) -0.011(2) 0.005(2) -0.015(2)
C2 0.063(3) 0.046(3) 0.045(3) -0.016(3) 0.021(3) -0.021(3)
N1 0.0261(13) 0.0261(13) 0.0261(13) 0.0034(17) 0.0034(17) -0.0034(17)

loop_
_atom_type_symbol
_atom_type_description
_atom_type_scat_dispersion_real
_atom_type_scat_dispersion_imag
_atom_type_scat_source
C C 0.0033 0.0016 'International Tables Vol C Tables 4.2.6.8 and 6.1.1.4'
H H 0.0000 0.0000 'International Tables Vol C Tables 4.2.6.8 and 6.1.1.4'
B B 0.0013 0.0007 'International Tables Vol C Tables 4.2.6.8 and 6.1.1.4'
F F 0.0171 0.0103 'International Tables Vol C Tables 4.2.6.8 and 6.1.1.4'
N N 0.0061 0.0033 'International Tables Vol C Tables 4.2.6.8 and 6.1.1.4'
Rb Rb -0.9393 2.9676 'International Tables Vol C Tables 4.2.6.8 and 6.1.1.4'

loop_
_geom_angle_atom_site_label_1
_geom_angle_atom_site_label_2
_geom_angle_atom_site_label_3
_geom_angle
_geom_angle_site_symmetry_1
_geom_angle_site_symmetry_3
_geom_angle_publ_flag
F2 Rb1 F2 64.13(7) 24_556 13_566 ?
F2 Rb1 F2 64.13(7) 24_556 19_665 ?
F2 Rb1 F2 64.13(7) 13_566 19_665 ?
F2 Rb1 F2 115.87(7) 24_556 7_456 ?
F2 Rb1 F2 115.87(7) 13_566 7_456 ?
F2 Rb1 F2 180.0 19_665 7_456 ?
F2 Rb1 F2 180.0 24_556 12_565 ?
F2 Rb1 F2 115.87(7) 13_566 12_565 ?
F2 Rb1 F2 115.87(7) 19_665 12_565 ?
F2 Rb1 F2 64.13(7) 7_456 12_565 ?
F2 Rb1 F2 115.87(7) 24_556 . ?
F2 Rb1 F2 180.0 13_566 . ?
F2 Rb1 F2 115.87(7) 19_665 . ?
F2 Rb1 F2 64.13(7) 7_456 . ?
F2 Rb1 F2 64.13(7) 12_565 . ?
F2 Rb1 F1 100.86(8) 24_556 . ?
F2 Rb1 F1 135.14(8) 13_566 . ?
F2 Rb1 F1 71.27(6) 19_665 . ?
F2 Rb1 F1 108.73(6) 7_456 . ?
F2 Rb1 F1 79.14(8) 12_565 . ?
F2 Rb1 F1 44.86(8) . . ?
F2 Rb1 F1 108.73(6) 24_556 19_665 ?
F2 Rb1 F1 79.14(8) 13_566 19_665 ?
F2 Rb1 F1 44.86(8) 19_665 19_665 ?
F2 Rb1 F1 135.14(8) 7_456 19_665 ?
F2 Rb1 F1 71.27(6) 12_565 19_665 ?
F2 Rb1 F1 100.86(8) . 19_665 ?
F1 Rb1 F1 65.71(4) . 19_665 ?
F2 Rb1 F1 71.27(6) 24_556 7_456 ?
F2 Rb1 F1 100.86(8) 13_566 7_456 ?
F2 Rb1 F1 135.14(8) 19_665 7_456 ?
F2 Rb1 F1 44.86(8) 7_456 7_456 ?
F2 Rb1 F1 108.73(6) 12_565 7_456 ?
F2 Rb1 F1 79.14(8) . 7_456 ?
F1 Rb1 F1 114.29(4) . 7_456 ?
F1 Rb1 F1 180.0 19_665 7_456 ?
F2 Rb1 F1 79.14(8) 24_556 13_566 ?
F2 Rb1 F1 44.86(8) 13_566 13_566 ?
F2 Rb1 F1 108.73(6) 19_665 13_566 ?
F2 Rb1 F1 71.27(6) 7_456 13_566 ?
F2 Rb1 F1 100.86(8) 12_565 13_566 ?
F2 Rb1 F1 135.14(8) . 13_566 ?
F1 Rb1 F1 180.0 . 13_566 ?
F1 Rb1 F1 114.29(4) 19_665 13_566 ?
F1 Rb1 F1 65.71(4) 7_456 13_566 ?
F2 Rb1 F1 135.14(8) 24_556 12_565 ?
F2 Rb1 F1 71.27(6) 13_566 12_565 ?
F2 Rb1 F1 100.86(8) 19_665 12_565 ?
F2 Rb1 F1 79.14(8) 7_456 12_565 ?
F2 Rb1 F1 44.86(8) 12_565 12_565 ?
F2 Rb1 F1 108.73(6) . 12_565 ?
F1 Rb1 F1 114.29(4) . 12_565 ?
F1 Rb1 F1 65.71(4) 19_665 12_565 ?
F1 Rb1 F1 114.29(4) 7_456 12_565 ?
F1 Rb1 F1 65.71(4) 13_566 12_565 ?
F2 Rb1 F1 44.86(8) 24_556 24_556 ?
F2 Rb1 F1 108.73(6) 13_566 24_556 ?
F2 Rb1 F1 79.14(8) 19_665 24_556 ?
F2 Rb1 F1 100.86(8) 7_456 24_556 ?
F2 Rb1 F1 135.14(8) 12_565 24_556 ?
F2 Rb1 F1 71.27(6) . 24_556 ?
F1 Rb1 F1 65.71(4) . 24_556 ?
F1 Rb1 F1 114.29(4) 19_665 24_556 ?
F1 Rb1 F1 65.71(4) 7_456 24_556 ?
F1 Rb1 F1 114.29(4) 13_566 24_556 ?
F1 Rb1 F1 180.0 12_565 24_556 ?
F5 Rb2 F5 69.72(4) 17_666 . ?
F5 Rb2 F5 110.28(4) 17_666 21_666 ?
F5 Rb2 F5 69.72(4) . 21_666 ?
F5 Rb2 F5 69.72(4) 17_666 9 ?
F5 Rb2 F5 110.28(4) . 9 ?
F5 Rb2 F5 180.0 21_666 9 ?
F5 Rb2 F5 180.0 17_666 5 ?
F5 Rb2 F5 110.28(4) . 5 ?
F5 Rb2 F5 69.72(4) 21_666 5 ?
F5 Rb2 F5 110.28(4) 9 5 ?
F5 Rb2 F5 110.28(4) 17_666 13_666 ?
F5 Rb2 F5 180.00(10) . 13_666 ?
F5 Rb2 F5 110.28(4) 21_666 13_666 ?
F5 Rb2 F5 69.72(4) 9 13_666 ?
F5 Rb2 F5 69.72(4) 5 13_666 ?
F5 Rb2 F3 102.11(7) 17_666 13_666 ?
F5 Rb2 F3 136.33(7) . 13_666 ?
F5 Rb2 F3 74.00(6) 21_666 13_666 ?
F5 Rb2 F3 106.00(7) 9 13_666 ?
F5 Rb2 F3 77.89(7) 5 13_666 ?
F5 Rb2 F3 43.67(7) 13_666 13_666 ?
F5 Rb2 F3 43.67(7) 17_666 17_666 ?
F5 Rb2 F3 106.00(6) . 17_666 ?
F5 Rb2 F3 102.11(7) 21_666 17_666 ?
F5 Rb2 F3 77.89(7) 9 17_666 ?
F5 Rb2 F3 136.33(7) 5 17_666 ?
F5 Rb2 F3 74.00(6) 13_666 17_666 ?
F3 Rb2 F3 59.01(8) 13_666 17_666 ?
F5 Rb2 F3 106.00(6) 17_666 9 ?
F5 Rb2 F3 102.11(7) . 9 ?
F5 Rb2 F3 136.33(7) 21_666 9 ?
F5 Rb2 F3 43.67(7) 9 9 ?
F5 Rb2 F3 74.00(6) 5 9 ?
F5 Rb2 F3 77.89(7) 13_666 9 ?
F3 Rb2 F3 120.99(8) 13_666 9 ?
F3 Rb2 F3 120.99(8) 17_666 9 ?
F5 Rb2 F3 74.00(6) 17_666 21_666 ?
F5 Rb2 F3 77.89(7) . 21_666 ?
F5 Rb2 F3 43.67(7) 21_666 21_666 ?
F5 Rb2 F3 136.33(7) 9 21_666 ?
F5 Rb2 F3 106.00(6) 5 21_666 ?
F5 Rb2 F3 102.11(7) 13_666 21_666 ?
F3 Rb2 F3 59.01(8) 13_666 21_666 ?
F3 Rb2 F3 59.01(8) 17_666 21_666 ?
F3 Rb2 F3 180.0 9 21_666 ?
F5 Rb2 F3 136.33(7) 17_666 5 ?
F5 Rb2 F3 74.00(6) . 5 ?
F5 Rb2 F3 77.89(7) 21_666 5 ?
F5 Rb2 F3 102.11(7) 9 5 ?
F5 Rb2 F3 43.67(7) 5 5 ?
F5 Rb2 F3 106.00(6) 13_666 5 ?
F3 Rb2 F3 120.99(8) 13_666 5 ?
F3 Rb2 F3 180.0 17_666 5 ?
F3 Rb2 F3 59.01(8) 9 5 ?
F3 Rb2 F3 120.99(8) 21_666 5 ?
F5 Rb2 F3 77.89(7) 17_666 . ?
F5 Rb2 F3 43.67(7) . . ?
F5 Rb2 F3 106.00(7) 21_666 . ?
F5 Rb2 F3 74.00(6) 9 . ?
F5 Rb2 F3 102.11(7) 5 . ?
F5 Rb2 F3 136.33(7) 13_666 . ?
F3 Rb2 F3 180.0 13_666 . ?
F3 Rb2 F3 120.99(8) 17_666 . ?
F3 Rb2 F3 59.01(8) 9 . ?
F3 Rb2 F3 120.99(8) 21_666 . ?
F3 Rb2 F3 59.01(8) 5 . ?
B1 F1 Rb1 102.8(2) . . ?
B1 F2 Rb1 102.8(2) . . ?
B1 F3 Rb2 95.4(3) . . ?
B1 F5 Rb2 111.2(2) . . ?
F3 B1 F1 110.7(4) . . ?
F3 B1 F5 109.8(4) . . ?
F1 B1 F5 109.5(4) . . ?
F3 B1 F2 109.7(4) . . ?
F1 B1 F2 109.3(4) . . ?
F5 B1 F2 107.8(4) . . ?
F3 B1 Rb1 123.6(3) . . ?
F1 B1 Rb1 55.0(2) . . ?
F5 B1 Rb1 126.7(3) . . ?
F2 B1 Rb1 54.42(19) . . ?
F3 B1 Rb2 62.2(2) . . ?
F1 B1 Rb2 125.9(3) . . ?
F5 B1 Rb2 47.6(2) . . ?
F2 B1 Rb2 123.9(3) . . ?
Rb1 B1 Rb2 174.11(17) . . ?
C1 N2 C1 109.1(3) 8_656 10_466 ?
C1 N2 C1 109.1(3) 8_656 . ?
C1 N2 C1 109.1(3) 10_466 . ?
C1 N2 H2C 109.8(3) 8_656 . ?
C1 N2 H2C 109.8(3) 10_466 . ?
C1 N2 H2C 109.8(3) . . ?
N2 C1 C2 109.0(4) . . ?
N2 C1 H1A 109.9 . . ?
C2 C1 H1A 109.9 . . ?
N2 C1 H1B 109.9 . . ?
C2 C1 H1B 109.9 . . ?
H1A C1 H1B 108.3 . . ?
N1 C2 C1 108.1(4) . . ?
N1 C2 H2A 110.1 . . ?
C1 C2 H2A 110.1 . . ?
N1 C2 H2B 110.1 . . ?
C1 C2 H2B 110.1 . . ?
H2A C2 H2B 108.4 . . ?
C2 N1 C2 109.7(3) 8_656 10_466 ?
C2 N1 C2 109.7(3) 8_656 . ?
C2 N1 C2 109.7(3) 10_466 . ?
C2 N1 H1C 109.3 8_656 . ?
C2 N1 H1C 109.3 10_466 . ?
C2 N1 H1C 109.3 . . ?

loop_
_geom_bond_atom_site_label_1
_geom_bond_atom_site_label_2
_geom_bond_distance
_geom_bond_site_symmetry_2
_geom_bond_publ_flag
Rb1 F2 2.964(2) 24_556 ?
Rb1 F2 2.964(2) 13_566 ?
Rb1 F2 2.964(2) 19_665 ?
Rb1 F2 2.964(2) 7_456 ?
Rb1 F2 2.964(2) 12_565 ?
Rb1 F2 2.964(2) . ?
Rb1 F1 2.985(2) . ?
Rb1 F1 2.986(2) 19_665 ?
Rb1 F1 2.986(2) 7_456 ?
Rb1 F1 2.986(2) 13_566 ?
Rb1 F1 2.986(2) 12_565 ?
Rb1 F1 2.986(2) 24_556 ?
Rb2 F5 2.835(3) 17_666 ?
Rb2 F5 2.835(3) . ?
Rb2 F5 2.835(3) 21_666 ?
Rb2 F5 2.835(3) 9 ?
Rb2 F5 2.835(3) 5 ?
Rb2 F5 2.835(3) 13_666 ?
Rb2 F3 3.181(3) 13_666 ?
Rb2 F3 3.181(3) 17_666 ?
Rb2 F3 3.181(3) 9 ?
Rb2 F3 3.181(3) 21_666 ?
Rb2 F3 3.181(3) 5 ?
Rb2 F3 3.181(3) . ?
F1 B1 1.374(5) . ?
F2 B1 1.409(5) . ?
F3 B1 1.372(5) . ?
F5 B1 1.391(5) . ?
N2 C1 1.485(5) 8_656 ?
N2 C1 1.485(4) 10_466 ?
N2 C1 1.485(4) . ?
N2 H2C 0.96(13) . ?
C1 C2 1.513(6) . ?
C1 H1A 0.9700 . ?
C1 H1B 0.9700 . ?
C2 N1 1.484(5) . ?
C2 H2A 0.9700 . ?
C2 H2B 0.9700 . ?
N1 C2 1.484(5) 8_656 ?
N1 C2 1.484(5) 10_466 ?
N1 H1C 0.9037 . ?

loop_
_geom_hbond_atom_site_label_D
_geom_hbond_atom_site_label_H
_geom_hbond_atom_site_label_A
_geom_hbond_distance_DH
_geom_hbond_distance_HA
_geom_hbond_distance_DA
_geom_hbond_angle_DHA
_geom_hbond_site_symmetry_A
N2 H2C F3 0.96(13) 2.33(8) 3.038(5) 129(2) 12_565
N2 H2C F3 0.96(13) 2.33(8) 3.038(5) 129(2) 6_565
N2 H2C F3 0.96(13) 2.33(8) 3.038(5) 129(2) 2_565
N1 H1C F2 0.90 2.39 3.053(5) 130.5 23_576
N1 H1C F2 0.90 2.39 3.053(5) 130.5 17_666
N1 H1C F2 0.90 2.39 3.053(5) 130.5 15_665
C2 H2A F5 0.97 2.42 3.274(6) 146.2 17_666
C2 H2A F5 0.97 2.60 3.136(5) 115.4 .
C1 H1A F2 0.97 2.47 3.261(5) 139.1 12_565
C1 H1A F2 0.97 2.47 3.261(5) 139.1 12_565
C2 H2A F5 0.97 2.60 3.136(5) 115.4 .
C2 H2A F5 0.97 2.42 3.274(6) 146.2 17_666
N1 H1C F2 0.90 2.39 3.053(5) 130.5 15_665
N1 H1C F2 0.90 2.39 3.053(5) 130.5 17_666
N1 H1C F2 0.90 2.39 3.053(5) 130.5 23_576
N2 H2C F3 0.96(13) 2.33(8) 3.038(5) 129(2) 2_565
N2 H2C F3 0.96(13) 2.33(8) 3.038(5) 129(2) 6_565
N2 H2C F3 0.96(13) 2.33(8) 3.038(5) 129(2) 12_565

loop_
_geom_torsion_atom_site_label_1
_geom_torsion_atom_site_label_2
_geom_torsion_atom_site_label_3
_geom_torsion_atom_site_label_4
_geom_torsion
_geom_torsion_site_symmetry_1
_geom_torsion_site_symmetry_2
_geom_torsion_site_symmetry_3
_geom_torsion_site_symmetry_4
_geom_torsion_publ_flag
Rb2 F3 B1 F1 120.6(3) . . . . ?
Rb2 F3 B1 F5 -0.4(3) . . . . ?
Rb2 F3 B1 F2 -118.7(3) . . . . ?
Rb2 F3 B1 Rb1 -178.4(2) . . . . ?
Rb1 F1 B1 F3 117.2(3) . . . . ?
Rb1 F1 B1 F5 -121.7(3) . . . . ?
Rb1 F1 B1 F2 -3.8(4) . . . . ?
Rb1 F1 B1 Rb2 -172.8(2) . . . . ?
Rb2 F5 B1 F3 0.4(4) . . . . ?
Rb2 F5 B1 F1 -121.3(3) . . . . ?
Rb2 F5 B1 F2 119.9(3) . . . . ?
Rb2 F5 B1 Rb1 178.42(16) . . . . ?
Rb1 F2 B1 F3 -117.7(3) . . . . ?
Rb1 F2 B1 F1 3.9(4) . . . . ?
Rb1 F2 B1 F5 122.8(3) . . . . ?
Rb1 F2 B1 Rb2 173.14(19) . . . . ?
C1 N2 C1 C2 -69.2(5) 8_656 . . . ?
C1 N2 C1 C2 49.9(5) 10_466 . . . ?
N2 C1 C2 N1 16.1(6) . . . . ?
C1 C2 N1 C2 50.7(5) . . . 8_656 ?
C1 C2 N1 C2 -69.8(5) . . . 10_466 ?
